data_7203531
loop_
_publ_author_name
'Harvey, Elizabeth J.'
'Ashbrook, Sharon E.'
'Lumpkin, Gregory R.'
'Redfern, Simon A. T.'

_publ_section_title
;
 Characterisation of the (Y1?xLax)2Ti2O7 system by powder diffraction
 and nuclear magnetic resonance methods
;
_journal_issue 48
_journal_name_full 'Journal of Materials Chemistry'
_journal_page_first 4665
_journal_paper_doi 10.1039/b608053g
_journal_volume 16
_journal_year 2006
_chemical_compound_source Synthetic
_chemical_formula_structural Y0.25La1.75Ti2O7
_chemical_formula_sum 'La1.75 O7 Ti2 Y0.25'
_chemical_formula_weight 473.11
_chemical_melting_point_gt 1500
_chemical_name_common 'Lanthanum Yttrium Titanate'
_chemical_name_systematic 'Lanthanum Yttrium Titanate'
_space_group_IT_number 4
_symmetry_cell_setting monoclinic
_symmetry_Int_Tables_number 4
_symmetry_space_group_name_Hall 'P 2yb'
_symmetry_space_group_name_H-M 'P 1 21 1'
_audit_creation_date 2006-06-02T17:58
_audit_creation_method 'from EXP file using GSAS2CIF'
_audit_update_record ' 2006-06-02T17:58 Initial CIF as created by GSAS2CIF'
_cell_angle_alpha 90.0
_cell_angle_beta 98.586(9)
_cell_angle_gamma 90.0
_cell_formula_units_Z 4
_cell_length_a 7.7756(4)
_cell_length_b 5.52257(27)
_cell_length_c 13.0015(7)
_cell_volume 552.04(5)
_computing_structure_refinement GSAS
_diffrn_ambient_pressure 101.325
_diffrn_ambient_temperature 298
_diffrn_radiation_probe x-ray
_diffrn_radiation_type 'Cu K\a~1~'
_diffrn_radiation_wavelength 1.54058
_diffrn_source 'Sealed X-ray tube'
_exptl_crystal_colour 'White Powder'
_exptl_crystal_description Powder
_pd_block_id 2006-06-02T17:58|YLATI_0_875_2MK1|E_Harvey|Overall
_pd_phase_name 'from C:/gsas/GSASace/isis251104/Schmalle_La2Ti2O7(best)_72433.cif'
_refine_ls_goodness_of_fit_all 0.90
_refine_ls_matrix_type full
_refine_ls_number_parameters 28
_refine_ls_number_restraints 0
_refine_ls_shift/su_max 5.26
_refine_ls_shift/su_mean 0.38
_cod_data_source_file b608053g.txt
_cod_data_source_block YLATI_0_875_2MK1_publ
_cod_depositor_comments
;
The following automatic conversions were performed:

'_chemical_melting_point' tag was changed to
'_chemical_melting_point_gt' since the value was specified 'more
than' ('>') a certain temperature. The value '>1500' was changed to
'1500' - it should be numeric and without a unit designator.

Automatic conversion script
Id: cif_fix_values 1569 2011-02-09 13:29:24Z adriana 
;
_cod_original_cell_volume 552.05(7)
_cod_original_sg_symbol_H-M 'P 21'
_cod_database_code 7203531

loop_
_symmetry_equiv_pos_site_id
_symmetry_equiv_pos_as_xyz
1 +x,+y,+z
2 -x,+y+1/2,-z

loop_
_atom_site_type_symbol
_atom_site_label
_atom_site_fract_x
_atom_site_fract_y
_atom_site_fract_z
_atom_site_occupancy
_atom_site_thermal_displace_type
_atom_site_U_iso_or_equiv
_atom_site_symmetry_multiplicity
La La1 0.27707 0.25717 0.10617 0.875 Uiso 0.001 2
La La2 0.7741 0.25797 0.10582 0.875 Uiso 0.001 2
La La3 0.35224 0.81074 0.39788 0.875 Uiso 0.001 2
La La4 0.85873 0.84697 0.40743 0.875 Uiso 0.001 2
Ti Ti1 0.02651 0.75336 0.11582 1.0 Uiso 0.001 2
Ti Ti2 0.53232 0.74949 0.11811 1.0 Uiso 0.001 2
Ti Ti3 0.07237 0.28953 0.32608 1.0 Uiso 0.001 2
Ti Ti4 0.58251 0.28987 0.33341 1.0 Uiso 0.001 2
O O1 0.7547 0.82165 0.10848 1.0 Uiso 0.001 2
O O2 0.25397 0.70174 0.10448 1.0 Uiso 0.001 2
O O3 0.01231 0.05464 0.01873 1.0 Uiso 0.001 2
O O4 0.53843 0.04866 0.0299 1.0 Uiso 0.001 2
O O5 0.14367 1.0227 0.1011 1.0 Uiso 0.001 2
O O6 0.54244 0.99484 0.1906 1.0 Uiso 0.001 2
O O7 -0.00448 0.48476 0.16209 1.0 Uiso 0.001 2
O O8 0.51709 0.42719 0.14851 1.0 Uiso 0.001 2
O O9 0.13315 0.54701 0.38752 1.0 Uiso 0.001 2
O O10 0.7842 0.61876 0.40052 1.0 Uiso 0.001 2
O O11 0.11241 0.00882 0.4108 1.0 Uiso 0.001 2
O O12 0.57634 0.06036 0.42693 1.0 Uiso 0.001 2
O O13 0.3161 0.3219 0.33737 1.0 Uiso 0.001 2
O O14 0.8199 0.27537 0.33935 1.0 Uiso 0.001 2
Y Y1 0.27707 0.25717 0.10617 0.125 Uiso 0.001 2
Y Y2 0.7741 0.25797 0.10582 0.125 Uiso 0.001 2
Y Y3 0.35224 0.81074 0.39788 0.125 Uiso 0.001 2
Y Y4 0.85873 0.84697 0.40743 0.125 Uiso 0.001 2

loop_
_atom_type_symbol
_atom_type_number_in_cell
La 7.0
Ti 8.0
O 28.0
Y 1.0

loop_
_geom_angle_atom_site_label_1
_geom_angle_atom_site_label_2
_geom_angle_atom_site_label_3
_geom_angle
_geom_angle_site_symmetry_1
_geom_angle_site_symmetry_2
_geom_angle_site_symmetry_3
_geom_angle_publ_flag
? ? ? ? ? ? ? ?

loop_
_geom_bond_atom_site_label_1
_geom_bond_atom_site_label_2
_geom_bond_distance
_geom_bond_site_symmetry_1
_geom_bond_site_symmetry_2
_geom_bond_publ_flag
? ? ? ? ? ?
